data_4079900
loop_
_publ_author_name
'Santos, Laura L.'
'Mereiter, Kurt'
'Paneque, Margarita'

_publ_section_title
;
 Reaction of 2-Methylanisole with TpMe2Ir(C6H5)2(N2): A Comprehensive Set
 of Activations
;
_journal_issue 2
_journal_name_full Organometallics
_journal_page_first 565
_journal_paper_doi 10.1021/om301033c
_journal_volume 32
_journal_year 2013
_chemical_formula_moiety 'C23 H30 B Ir N6 O'
_chemical_formula_sum 'C23 H30 B Ir N6 O'
_chemical_formula_weight 609.54
_chemical_name_common 'compound 6 = 969mp L-578-1'
_chemical_name_systematic
; 
compound 6
;
_space_group_IT_number 14
_symmetry_cell_setting monoclinic
_symmetry_space_group_name_Hall '-P 2yn'
_symmetry_space_group_name_H-M 'P 1 21/n 1'
_atom_sites_solution_hydrogens geom
_atom_sites_solution_primary direct
_atom_sites_solution_secondary difmap
_audit_creation_method SHELXL-97
_cell_angle_alpha 90.00
_cell_angle_beta 97.678(1)
_cell_angle_gamma 90.00
_cell_formula_units_Z 4
_cell_length_a 11.4749(7)
_cell_length_b 13.7394(9)
_cell_length_c 15.8998(10)
_cell_measurement_reflns_used 6170
_cell_measurement_temperature 297(2)
_cell_measurement_theta_max 29.44
_cell_measurement_theta_min 2.54
_cell_volume 2484.3(3)
_computing_cell_refinement 'Bruker SAINT'
_computing_data_collection 'Bruker SMART'
_computing_data_reduction 'Bruker SAINT, SADABS, XPREP'
_computing_molecular_graphics 'Bruker SHELXTL'
_computing_publication_material 'Bruker SHELXTL'
_computing_structure_refinement 'SHELXL-97 (Sheldrick, 2008)'
_computing_structure_solution 'SHELXS-97 (Sheldrick, 2008)'
_diffrn_ambient_temperature 297(2)
_diffrn_measured_fraction_theta_full 0.995
_diffrn_measured_fraction_theta_max 0.995
_diffrn_measurement_device_type 'Bruker Smart APEX CCD'
_diffrn_measurement_method '\w scans'
_diffrn_radiation_monochromator graphite
_diffrn_radiation_source 'normal-focus sealed tube'
_diffrn_radiation_type MoK\a
_diffrn_radiation_wavelength 0.71073
_diffrn_reflns_av_R_equivalents 0.0284
_diffrn_reflns_av_sigmaI/netI 0.0233
_diffrn_reflns_limit_h_max 16
_diffrn_reflns_limit_h_min -16
_diffrn_reflns_limit_k_max 19
_diffrn_reflns_limit_k_min -19
_diffrn_reflns_limit_l_max 22
_diffrn_reflns_limit_l_min -22
_diffrn_reflns_number 67451
_diffrn_reflns_theta_full 30.04
_diffrn_reflns_theta_max 30.04
_diffrn_reflns_theta_min 1.97
_exptl_absorpt_coefficient_mu 5.400
_exptl_absorpt_correction_T_max 1.00
_exptl_absorpt_correction_T_min 0.67
_exptl_absorpt_correction_type multi-scan
_exptl_absorpt_process_details 'program SADABS'
_exptl_crystal_colour yellow
_exptl_crystal_density_diffrn 1.630
_exptl_crystal_density_method 'not measured'
_exptl_crystal_description prism
_exptl_crystal_F_000 1200
_exptl_crystal_size_max 0.28
_exptl_crystal_size_mid 0.20
_exptl_crystal_size_min 0.10
_refine_diff_density_max 2.959
_refine_diff_density_min -0.702
_refine_diff_density_rms 0.084
_refine_ls_extinction_method none
_refine_ls_goodness_of_fit_ref 1.030
_refine_ls_hydrogen_treatment mixed
_refine_ls_matrix_type full
_refine_ls_number_parameters 300
_refine_ls_number_reflns 7236
_refine_ls_number_restraints 0
_refine_ls_restrained_S_all 1.030
_refine_ls_R_factor_all 0.0293
_refine_ls_R_factor_gt 0.0226
_refine_ls_shift/su_max 0.001
_refine_ls_shift/su_mean 0.000
_refine_ls_structure_factor_coef Fsqd
_refine_ls_weighting_details 'calc w=1/[\s^2^(Fo^2^)+(0.0302P)^2^+1.2285P] where P=(Fo^2^+2Fc^2^)/3'
_refine_ls_weighting_scheme calc
_refine_ls_wR_factor_gt 0.0579
_refine_ls_wR_factor_ref 0.0612
_reflns_number_gt 6168
_reflns_number_total 7236
_reflns_threshold_expression >2sigma(I)
_cod_data_source_file om301033c_si_001.cif
_cod_data_source_block compound6
_cod_depositor_comments
;
The following automatic conversions were performed:

'_symmetry_cell_setting' value 'Monoclinic' changed to 'monoclinic'
according to /home/saulius/struct/CIF-dictionaries/cif_core.dic
dictionary named 'cif_core.dic' version 2.4.2 from 2011-04-26.

Automatic conversion script
Id: cif_fix_values 1891 2012-01-12 08:04:46Z andrius 
;
_cod_original_sg_symbol_H-M P2(1)/n
_cod_database_code 4079900

loop_
_symmetry_equiv_pos_as_xyz
'x, y, z'
'-x+1/2, y+1/2, -z+1/2'
'-x, -y, -z'
'x-1/2, -y-1/2, z-1/2'

loop_
_atom_site_label
_atom_site_type_symbol
_atom_site_fract_x
_atom_site_fract_y
_atom_site_fract_z
_atom_site_U_iso_or_equiv
_atom_site_adp_type
_atom_site_occupancy
_atom_site_symmetry_multiplicity
_atom_site_calc_flag
_atom_site_refinement_flags
Ir Ir 0.431139(8) 0.292458(7) 0.149068(6) 0.03426(4) Uani 1 1 d .
H1 H 0.396(3) 0.280(2) 0.053(2) 0.057(11) Uiso 1 1 d .
B B 0.6725(3) 0.3989(2) 0.2239(2) 0.0412(6) Uani 1 1 d .
H2 H 0.7458 0.4317 0.2467 0.049 Uiso 1 1 calc R
N11 N 0.6151(2) 0.35350(16) 0.29665(14) 0.0395(5) Uani 1 1 d .
N12 N 0.5143(2) 0.29953(15) 0.27898(15) 0.0390(5) Uani 1 1 d .
C13 C 0.4878(3) 0.2664(2) 0.35307(19) 0.0499(7) Uani 1 1 d .
C14 C 0.5716(4) 0.2984(2) 0.4184(2) 0.0572(9) Uani 1 1 d .
H14 H 0.5742 0.2848 0.4760 0.069 Uiso 1 1 calc R
C15 C 0.6502(3) 0.3542(2) 0.38095(18) 0.0492(7) Uani 1 1 d .
C16 C 0.3824(4) 0.2057(3) 0.3605(2) 0.0718(12) Uani 1 1 d .
H16A H 0.3152 0.2333 0.3263 0.108 Uiso 1 1 calc R
H16B H 0.3685 0.2037 0.4187 0.108 Uiso 1 1 calc R
H16C H 0.3953 0.1408 0.3413 0.108 Uiso 1 1 calc R
C17 C 0.7556(4) 0.4093(3) 0.4207(2) 0.0766(12) Uani 1 1 d .
H17A H 0.7472 0.4768 0.4053 0.115 Uiso 1 1 calc R
H17B H 0.8248 0.3835 0.4011 0.115 Uiso 1 1 calc R
H17C H 0.7625 0.4032 0.4813 0.115 Uiso 1 1 calc R
N21 N 0.5872(2) 0.47241(16) 0.17504(14) 0.0422(5) Uani 1 1 d .
N22 N 0.4802(2) 0.44267(17) 0.13674(14) 0.0419(5) Uani 1 1 d .
C23 C 0.4293(3) 0.5191(2) 0.09426(19) 0.0514(7) Uani 1 1 d .
C24 C 0.5048(4) 0.5981(2) 0.1067(2) 0.0650(10) Uani 1 1 d .
H24 H 0.4910 0.6604 0.0846 0.078 Uiso 1 1 calc R
C25 C 0.6034(3) 0.5672(2) 0.1575(2) 0.0548(8) Uani 1 1 d .
C26 C 0.3118(4) 0.5137(3) 0.0418(2) 0.0706(10) Uani 1 1 d .
H26A H 0.3015 0.4504 0.0163 0.106 Uiso 1 1 calc R
H26B H 0.3066 0.5624 -0.0018 0.106 Uiso 1 1 calc R
H26C H 0.2515 0.5247 0.0772 0.106 Uiso 1 1 calc R
C27 C 0.7140(4) 0.6220(3) 0.1895(3) 0.0825(12) Uani 1 1 d .
H27A H 0.7269 0.6197 0.2504 0.124 Uiso 1 1 calc R
H27B H 0.7063 0.6885 0.1711 0.124 Uiso 1 1 calc R
H27C H 0.7796 0.5927 0.1674 0.124 Uiso 1 1 calc R
N31 N 0.6980(2) 0.31812(17) 0.16128(15) 0.0410(5) Uani 1 1 d .
N32 N 0.6069(2) 0.26386(17) 0.12195(14) 0.0384(5) Uani 1 1 d .
C33 C 0.6501(3) 0.20494(19) 0.06634(19) 0.0431(6) Uani 1 1 d .
C34 C 0.7707(3) 0.2207(2) 0.0716(2) 0.0525(7) Uani 1 1 d .
H34 H 0.8227 0.1886 0.0410 0.063 Uiso 1 1 calc R
C35 C 0.7979(3) 0.2932(2) 0.1310(2) 0.0512(7) Uani 1 1 d .
C36 C 0.5758(3) 0.1388(2) 0.0085(2) 0.0562(8) Uani 1 1 d .
H36A H 0.5210 0.1763 -0.0292 0.084 Uiso 1 1 calc R
H36B H 0.5336 0.0957 0.0412 0.084 Uiso 1 1 calc R
H36C H 0.6247 0.1014 -0.0239 0.084 Uiso 1 1 calc R
C37 C 0.9125(3) 0.3393(4) 0.1605(3) 0.0831(13) Uani 1 1 d .
H37A H 0.9034 0.4088 0.1606 0.125 Uiso 1 1 calc R
H37B H 0.9683 0.3217 0.1232 0.125 Uiso 1 1 calc R
H37C H 0.9403 0.3174 0.2170 0.125 Uiso 1 1 calc R
C41 C 0.2520(3) 0.1485(2) 0.15613(18) 0.0455(6) Uani 1 1 d .
C42 C 0.1855(3) 0.0658(2) 0.1616(2) 0.0544(7) Uani 1 1 d .
C43 C 0.2491(4) -0.0198(3) 0.1744(2) 0.0633(9) Uani 1 1 d .
H43 H 0.2094 -0.0784 0.1775 0.076 Uiso 1 1 calc R
C44 C 0.3698(4) -0.0198(2) 0.1826(2) 0.0619(9) Uani 1 1 d .
H44 H 0.4105 -0.0779 0.1940 0.074 Uiso 1 1 calc R
C45 C 0.4327(3) 0.0664(2) 0.1740(2) 0.0511(7) Uani 1 1 d .
H45 H 0.5142 0.0642 0.1779 0.061 Uiso 1 1 calc R
C46 C 0.3753(3) 0.1542(2) 0.16008(17) 0.0418(6) Uani 1 1 d .
O47 O 0.19375(19) 0.23998(17) 0.15031(15) 0.0509(5) Uani 1 1 d .
C48 C 0.2709(3) 0.3129(2) 0.1534(2) 0.0466(6) Uani 1 1 d .
H48 H 0.2440 0.3763 0.1578 0.056 Uiso 1 1 calc R
C49 C 0.0539(3) 0.0682(3) 0.1535(3) 0.0797(12) Uani 1 1 d .
H49A H 0.0226 0.0882 0.0972 0.120 Uiso 1 1 calc R
H49B H 0.0299 0.1133 0.1940 0.120 Uiso 1 1 calc R
H49C H 0.0251 0.0044 0.1643 0.120 Uiso 1 1 calc R

loop_
_atom_site_aniso_label
_atom_site_aniso_U_11
_atom_site_aniso_U_22
_atom_site_aniso_U_33
_atom_site_aniso_U_23
_atom_site_aniso_U_13
_atom_site_aniso_U_12
Ir 0.03424(6) 0.03427(6) 0.03425(6) -0.00146(3) 0.00450(4) 0.00045(3)
B 0.0390(15) 0.0409(15) 0.0431(16) -0.0045(12) 0.0029(12) -0.0062(11)
N11 0.0429(12) 0.0373(11) 0.0368(11) -0.0004(8) -0.0003(9) -0.0006(9)
N12 0.0456(13) 0.0372(11) 0.0343(11) -0.0018(8) 0.0064(9) -0.0040(9)
C13 0.066(2) 0.0461(15) 0.0389(15) 0.0005(12) 0.0130(13) -0.0032(14)
C14 0.081(3) 0.0564(19) 0.0336(15) 0.0020(12) 0.0050(15) 0.0013(16)
C15 0.0581(18) 0.0496(16) 0.0375(14) -0.0037(11) -0.0025(12) 0.0052(13)
C16 0.099(3) 0.072(2) 0.050(2) -0.0043(16) 0.032(2) -0.030(2)
C17 0.069(2) 0.099(3) 0.055(2) -0.007(2) -0.0179(17) -0.012(2)
N21 0.0534(13) 0.0320(11) 0.0421(12) 0.0000(9) 0.0094(10) -0.0054(9)
N22 0.0483(13) 0.0382(11) 0.0398(12) 0.0041(9) 0.0076(9) 0.0065(10)
C23 0.0649(19) 0.0481(16) 0.0432(15) 0.0093(12) 0.0140(13) 0.0159(14)
C24 0.099(3) 0.0369(15) 0.062(2) 0.0112(14) 0.0227(19) 0.0092(16)
C25 0.080(2) 0.0356(14) 0.0524(17) 0.0011(12) 0.0213(16) -0.0067(14)
C26 0.076(2) 0.071(2) 0.062(2) 0.0177(18) 0.0015(18) 0.0258(19)
C27 0.107(3) 0.048(2) 0.094(3) -0.0023(19) 0.020(2) -0.029(2)
N31 0.0346(11) 0.0440(12) 0.0445(13) -0.0012(10) 0.0059(9) -0.0005(9)
N32 0.0369(11) 0.0411(11) 0.0376(11) -0.0031(9) 0.0062(9) 0.0011(9)
C33 0.0461(15) 0.0449(15) 0.0393(14) 0.0008(11) 0.0094(11) 0.0080(11)
C34 0.0455(17) 0.0595(19) 0.0554(19) -0.0019(14) 0.0172(14) 0.0095(13)
C35 0.0359(14) 0.0554(18) 0.064(2) 0.0026(14) 0.0133(13) 0.0024(12)
C36 0.063(2) 0.0573(18) 0.0483(17) -0.0147(14) 0.0083(14) 0.0081(15)
C37 0.0405(19) 0.087(3) 0.123(4) -0.022(3) 0.015(2) -0.0093(18)
C41 0.0471(15) 0.0480(15) 0.0419(14) -0.0019(11) 0.0086(11) -0.0076(12)
C42 0.0611(19) 0.0565(18) 0.0468(16) -0.0011(13) 0.0119(14) -0.0176(15)
C43 0.084(3) 0.0500(18) 0.0560(19) 0.0043(14) 0.0090(17) -0.0207(17)
C44 0.091(3) 0.0413(16) 0.0528(18) 0.0029(13) 0.0063(17) 0.0034(16)
C45 0.0588(18) 0.0464(16) 0.0477(15) -0.0067(13) 0.0053(13) 0.0043(13)
C46 0.0468(15) 0.0432(14) 0.0348(13) -0.0036(10) 0.0031(10) -0.0045(11)
O47 0.0375(11) 0.0527(12) 0.0635(14) -0.0005(10) 0.0106(9) 0.0011(9)
C48 0.0416(15) 0.0458(15) 0.0533(17) -0.0039(12) 0.0099(12) 0.0042(11)
C49 0.059(2) 0.085(3) 0.098(3) 0.004(2) 0.019(2) -0.029(2)

loop_
_atom_type_symbol
_atom_type_description
_atom_type_scat_dispersion_real
_atom_type_scat_dispersion_imag
_atom_type_scat_source
C C 0.0033 0.0016 'International Tables Vol C Tables 4.2.6.8 and 6.1.1.4'
H H 0.0000 0.0000 'International Tables Vol C Tables 4.2.6.8 and 6.1.1.4'
B B 0.0013 0.0007 'International Tables Vol C Tables 4.2.6.8 and 6.1.1.4'
N N 0.0061 0.0033 'International Tables Vol C Tables 4.2.6.8 and 6.1.1.4'
O O 0.0106 0.0060 'International Tables Vol C Tables 4.2.6.8 and 6.1.1.4'
Ir Ir -1.4442 7.9887 'International Tables Vol C Tables 4.2.6.8 and 6.1.1.4'

loop_
_geom_angle_atom_site_label_1
_geom_angle_atom_site_label_2
_geom_angle_atom_site_label_3
_geom_angle
C48 Ir C46 79.23(13)
C48 Ir N32 170.42(12)
C46 Ir N32 99.33(11)
C48 Ir N22 97.45(12)
C46 Ir N22 176.67(10)
N32 Ir N22 83.89(9)
C48 Ir N12 105.61(12)
C46 Ir N12 93.68(9)
N32 Ir N12 83.91(9)
N22 Ir N12 87.51(8)
C48 Ir H1 85.7(15)
C46 Ir H1 86.4(12)
N32 Ir H1 84.8(15)
N22 Ir H1 93.0(12)
N12 Ir H1 168.5(14)
N11 B N21 109.7(2)
N11 B N31 109.3(2)
N21 B N31 107.9(2)
N11 B H2 110.0
N21 B H2 110.0
N31 B H2 110.0
C15 N11 N12 109.9(2)
C15 N11 B 130.1(2)
N12 N11 B 120.0(2)
C13 N12 N11 106.8(2)
C13 N12 Ir 134.9(2)
N11 N12 Ir 118.25(16)
N12 C13 C14 109.6(3)
N12 C13 C16 123.0(3)
C14 C13 C16 127.4(3)
C15 C14 C13 106.2(3)
C15 C14 H14 126.9
C13 C14 H14 126.9
N11 C15 C14 107.5(3)
N11 C15 C17 122.8(3)
C14 C15 C17 129.7(3)
C13 C16 H16A 109.5
C13 C16 H16B 109.5
H16A C16 H16B 109.5
C13 C16 H16C 109.5
H16A C16 H16C 109.5
H16B C16 H16C 109.5
C15 C17 H17A 109.5
C15 C17 H17B 109.5
H17A C17 H17B 109.5
C15 C17 H17C 109.5
H17A C17 H17C 109.5
H17B C17 H17C 109.5
C25 N21 N22 109.8(3)
C25 N21 B 129.8(3)
N22 N21 B 120.3(2)
C23 N22 N21 107.3(2)
C23 N22 Ir 134.0(2)
N21 N22 Ir 118.60(16)
N22 C23 C24 108.7(3)
N22 C23 C26 122.9(3)
C24 C23 C26 128.4(3)
C25 C24 C23 107.1(3)
C25 C24 H24 126.5
C23 C24 H24 126.5
N21 C25 C24 107.2(3)
N21 C25 C27 123.1(3)
C24 C25 C27 129.7(3)
C23 C26 H26A 109.5
C23 C26 H26B 109.5
H26A C26 H26B 109.5
C23 C26 H26C 109.5
H26A C26 H26C 109.5
H26B C26 H26C 109.5
C25 C27 H27A 109.5
C25 C27 H27B 109.5
H27A C27 H27B 109.5
C25 C27 H27C 109.5
H27A C27 H27C 109.5
H27B C27 H27C 109.5
C35 N31 N32 109.5(2)
C35 N31 B 131.1(3)
N32 N31 B 119.2(2)
C33 N32 N31 107.7(2)
C33 N32 Ir 132.9(2)
N31 N32 Ir 119.25(17)
N32 C33 C34 108.6(3)
N32 C33 C36 123.2(3)
C34 C33 C36 128.2(3)
C35 C34 C33 106.6(3)
C35 C34 H34 126.7
C33 C34 H34 126.7
N31 C35 C34 107.6(3)
N31 C35 C37 122.8(3)
C34 C35 C37 129.6(3)
C33 C36 H36A 109.5
C33 C36 H36B 109.5
H36A C36 H36B 109.5
C33 C36 H36C 109.5
H36A C36 H36C 109.5
H36B C36 H36C 109.5
C35 C37 H37A 109.5
C35 C37 H37B 109.5
H37A C37 H37B 109.5
C35 C37 H37C 109.5
H37A C37 H37C 109.5
H37B C37 H37C 109.5
C42 C41 C46 127.1(3)
C42 C41 O47 118.3(3)
C46 C41 O47 114.5(2)
C41 C42 C43 115.1(3)
C41 C42 C49 122.5(3)
C43 C42 C49 122.4(3)
C44 C43 C42 121.2(3)
C44 C43 H43 119.4
C42 C43 H43 119.4
C43 C44 C45 121.1(3)
C43 C44 H44 119.5
C45 C44 H44 119.5
C46 C45 C44 120.9(3)
C46 C45 H45 119.6
C44 C45 H45 119.6
C45 C46 C41 114.5(3)
C45 C46 Ir 133.4(2)
C41 C46 Ir 112.1(2)
C48 O47 C41 111.0(2)
O47 C48 Ir 122.5(2)
O47 C48 H48 118.8
Ir C48 H48 118.8
C42 C49 H49A 109.5
C42 C49 H49B 109.5
H49A C49 H49B 109.5
C42 C49 H49C 109.5
H49A C49 H49C 109.5
H49B C49 H49C 109.5

loop_
_geom_bond_atom_site_label_1
_geom_bond_atom_site_label_2
_geom_bond_distance
Ir C48 1.870(3)
Ir C46 2.020(3)
Ir N32 2.154(2)
Ir N22 2.155(2)
Ir N12 2.159(2)
Ir H1 1.54(4)
B N11 1.538(4)
B N21 1.542(4)
B N31 1.545(4)
B H2 0.9800
N11 C15 1.347(3)
N11 N12 1.372(3)
N12 C13 1.335(4)
C13 C14 1.390(5)
C13 C16 1.488(5)
C14 C15 1.378(5)
C14 H14 0.9300
C15 C17 1.494(5)
C16 H16A 0.9600
C16 H16B 0.9600
C16 H16C 0.9600
C17 H17A 0.9600
C17 H17B 0.9600
C17 H17C 0.9600
N21 C25 1.350(4)
N21 N22 1.359(3)
N22 C23 1.340(3)
C23 C24 1.386(5)
C23 C26 1.490(5)
C24 C25 1.367(5)
C24 H24 0.9300
C25 C27 1.504(5)
C26 H26A 0.9600
C26 H26B 0.9600
C26 H26C 0.9600
C27 H27A 0.9600
C27 H27B 0.9600
C27 H27C 0.9600
N31 C35 1.346(4)
N31 N32 1.366(3)
N32 C33 1.342(4)
C33 C34 1.392(5)
C33 C36 1.479(4)
C34 C35 1.380(5)
C34 H34 0.9300
C35 C37 1.478(5)
C36 H36A 0.9600
C36 H36B 0.9600
C36 H36C 0.9600
C37 H37A 0.9600
C37 H37B 0.9600
C37 H37C 0.9600
C41 C42 1.377(4)
C41 C46 1.410(4)
C41 O47 1.421(4)
C42 C43 1.385(5)
C42 C49 1.499(5)
C43 C44 1.373(5)
C43 H43 0.9300
C44 C45 1.402(5)
C44 H44 0.9300
C45 C46 1.378(4)
C45 H45 0.9300
O47 C48 1.333(4)
C48 H48 0.9300
C49 H49A 0.9600
C49 H49B 0.9600
C49 H49C 0.9600

loop_
_geom_torsion_atom_site_label_1
_geom_torsion_atom_site_label_2
_geom_torsion_atom_site_label_3
_geom_torsion_atom_site_label_4
_geom_torsion
N21 B N11 C15 -120.4(3)
N31 B N11 C15 121.5(3)
N21 B N11 N12 62.2(3)
N31 B N11 N12 -55.9(3)
C15 N11 N12 C13 -0.4(3)
B N11 N12 C13 177.5(2)
C15 N11 N12 Ir 176.32(18)
B N11 N12 Ir -5.8(3)
C48 Ir N12 C13 41.4(3)
C46 Ir N12 C13 -38.4(3)
N32 Ir N12 C13 -137.4(3)
N22 Ir N12 C13 138.5(3)
C48 Ir N12 N11 -134.1(2)
C46 Ir N12 N11 146.03(19)
N32 Ir N12 N11 47.03(18)
N22 Ir N12 N11 -37.09(19)
N11 N12 C13 C14 -0.4(4)
Ir N12 C13 C14 -176.3(2)
N11 N12 C13 C16 179.0(3)
Ir N12 C13 C16 3.1(5)
N12 C13 C14 C15 1.0(4)
C16 C13 C14 C15 -178.4(4)
N12 N11 C15 C14 1.0(3)
B N11 C15 C14 -176.6(3)
N12 N11 C15 C17 -178.2(3)
B N11 C15 C17 4.3(5)
C13 C14 C15 N11 -1.2(4)
C13 C14 C15 C17 177.9(4)
N11 B N21 C25 125.1(3)
N31 B N21 C25 -115.9(3)
N11 B N21 N22 -59.9(3)
N31 B N21 N22 59.1(3)
C25 N21 N22 C23 0.5(3)
B N21 N22 C23 -175.4(2)
C25 N21 N22 Ir 177.71(19)
B N21 N22 Ir 1.8(3)
C48 Ir N22 C23 -39.0(3)
N32 Ir N22 C23 131.4(3)
N12 Ir N22 C23 -144.5(3)
C48 Ir N22 N21 144.7(2)
N32 Ir N22 N21 -44.86(19)
N12 Ir N22 N21 39.28(19)
N21 N22 C23 C24 -0.6(3)
Ir N22 C23 C24 -177.1(2)
N21 N22 C23 C26 178.0(3)
Ir N22 C23 C26 1.5(5)
N22 C23 C24 C25 0.4(4)
C26 C23 C24 C25 -178.1(3)
N22 N21 C25 C24 -0.3(3)
B N21 C25 C24 175.2(3)
N22 N21 C25 C27 -179.1(3)
B N21 C25 C27 -3.7(5)
C23 C24 C25 N21 -0.1(4)
C23 C24 C25 C27 178.7(4)
N11 B N31 C35 -126.2(3)
N21 B N31 C35 114.5(3)
N11 B N31 N32 59.6(3)
N21 B N31 N32 -59.7(3)
C35 N31 N32 C33 -0.3(3)
B N31 N32 C33 175.1(2)
C35 N31 N32 Ir -175.6(2)
B N31 N32 Ir -0.3(3)
C46 Ir N32 C33 49.4(3)
N22 Ir N32 C33 -129.8(3)
N12 Ir N32 C33 142.1(3)
C46 Ir N32 N31 -136.7(2)
N22 Ir N32 N31 44.2(2)
N12 Ir N32 N31 -43.98(19)
N31 N32 C33 C34 1.1(3)
Ir N32 C33 C34 175.6(2)
N31 N32 C33 C36 -176.7(3)
Ir N32 C33 C36 -2.3(4)
N32 C33 C34 C35 -1.5(4)
C36 C33 C34 C35 176.1(3)
N32 N31 C35 C34 -0.7(4)
B N31 C35 C34 -175.3(3)
N32 N31 C35 C37 179.7(3)
B N31 C35 C37 5.1(6)
C33 C34 C35 N31 1.3(4)
C33 C34 C35 C37 -179.1(4)
C46 C41 C42 C43 1.7(5)
O47 C41 C42 C43 -174.7(3)
C46 C41 C42 C49 -177.9(3)
O47 C41 C42 C49 5.7(5)
C41 C42 C43 C44 1.2(5)
C49 C42 C43 C44 -179.2(3)
C42 C43 C44 C45 -3.2(5)
C43 C44 C45 C46 2.2(5)
C44 C45 C46 C41 0.5(4)
C44 C45 C46 Ir 177.2(2)
C42 C41 C46 C45 -2.6(4)
O47 C41 C46 C45 174.0(2)
C42 C41 C46 Ir -180.0(3)
O47 C41 C46 Ir -3.4(3)
C48 Ir C46 C45 -170.8(3)
N32 Ir C46 C45 18.8(3)
N12 Ir C46 C45 -65.6(3)
C48 Ir C46 C41 5.9(2)
N32 Ir C46 C41 -164.44(19)
N12 Ir C46 C41 111.1(2)
C42 C41 O47 C48 174.3(3)
C46 C41 O47 C48 -2.6(4)
C41 O47 C48 Ir 8.6(4)
C46 Ir C48 O47 -8.4(2)
N22 Ir C48 O47 171.3(3)
N12 Ir C48 O47 -99.3(3)
